data_2229690
loop_
_publ_author_name
'Gohain, Mukut'
'Muller, Theunis J.'
'Bezuidenhoudt, Barend C. B.'

_publ_section_title
;
 Racemic tricarbonyl[7-methoxy-2-(\h^6^-phenyl)chromane]chromium(0)
;
_journal_coeditor_code HP2002
_journal_issue 4
_journal_name_full 'Acta Crystallographica Section E'
_journal_page_first m438
_journal_page_last m439
_journal_paper_doi 10.1107/S1600536811008683
_journal_volume 67
_journal_year 2011
_chemical_formula_iupac '[Cr (C16 H16 O2) (C O)3]'
_chemical_formula_moiety 'C19 H16 Cr O5'
_chemical_formula_sum 'C19 H16 Cr O5'
_chemical_formula_weight 376.32
_chemical_name_systematic
;
tricarbonyl[7-methoxy-2-(\h^6^-phenyl)chromane]chromium(0)
;
_space_group_crystal_system monoclinic
_space_group_IT_number 14
_space_group_name_Hall '-P 2ybc'
_space_group_name_H-M_alt 'P 1 21/c 1'
_symmetry_space_group_name_Hall '-P 2ybc'
_symmetry_space_group_name_H-M 'P 1 21/c 1'
_atom_sites_solution_hydrogens geom
_atom_sites_solution_primary direct
_atom_sites_solution_secondary difmap
_audit_creation_method 'WinGX routine CIF_UPDATE'
_cell_angle_alpha 90
_cell_angle_beta 97.494(2)
_cell_angle_gamma 90
_cell_formula_units_Z 4
_cell_length_a 9.7703(5)
_cell_length_b 19.1820(9)
_cell_length_c 8.8049(4)
_cell_measurement_reflns_used 9920
_cell_measurement_temperature 100(2)
_cell_measurement_theta_max 28.18
_cell_measurement_theta_min 2.99
_cell_volume 1636.07(14)
_computing_cell_refinement 'SAINT-Plus (Bruker, 2008)'
_computing_data_collection 'APEX2 (Bruker, 2008)'
_computing_data_reduction 'SAINT-Plus (Bruker, 2008)'
_computing_molecular_graphics 'DIAMOND (Brandenberg & Putz, 2005)'
_computing_publication_material 'WinGX (Farrugia, 1999)'
_computing_structure_refinement 'SHELXL97 (Sheldrick, 2008)'
_computing_structure_solution 'SHELXS97 (Sheldrick, 2008)'
_diffrn_ambient_temperature 100(2)
_diffrn_detector_area_resol_mean 8.5
_diffrn_measured_fraction_theta_full 0.997
_diffrn_measured_fraction_theta_max 0.997
_diffrn_measurement_device_type
;
Bruker X8 APEXII 4K KappaCCD
;
_diffrn_measurement_method '\f and \w'
_diffrn_radiation_monochromator graphite
_diffrn_radiation_type MoK\a
_diffrn_radiation_wavelength 0.71073
_diffrn_reflns_av_R_equivalents 0.0334
_diffrn_reflns_limit_h_max 9
_diffrn_reflns_limit_h_min -13
_diffrn_reflns_limit_k_max 25
_diffrn_reflns_limit_k_min -25
_diffrn_reflns_limit_l_max 11
_diffrn_reflns_limit_l_min -11
_diffrn_reflns_number 29057
_diffrn_reflns_theta_full 28.34
_diffrn_reflns_theta_max 28.34
_diffrn_reflns_theta_min 3.12
_diffrn_standards_decay_% 0
_diffrn_standards_interval_count 80
_diffrn_standards_interval_time 0
_diffrn_standards_number 0
_exptl_absorpt_coefficient_mu 0.726
_exptl_absorpt_correction_T_max 0.942
_exptl_absorpt_correction_T_min 0.818
_exptl_absorpt_correction_type multi-scan
_exptl_absorpt_process_details '(SADABS; Bruker, 2008)'
_exptl_crystal_colour yellow
_exptl_crystal_density_diffrn 1.528
_exptl_crystal_density_method 'not measured'
_exptl_crystal_description Plate
_exptl_crystal_F_000 776
_exptl_crystal_size_max 0.337
_exptl_crystal_size_mid 0.23
_exptl_crystal_size_min 0.082
_refine_diff_density_max 0.731
_refine_diff_density_min -0.522
_refine_ls_extinction_method none
_refine_ls_goodness_of_fit_ref 0.996
_refine_ls_hydrogen_treatment constr
_refine_ls_matrix_type full
_refine_ls_number_parameters 222
_refine_ls_number_reflns 4069
_refine_ls_number_restraints 0
_refine_ls_restrained_S_all 0.996
_refine_ls_R_factor_all 0.0409
_refine_ls_R_factor_gt 0.0344
_refine_ls_shift/su_max 0.015
_refine_ls_shift/su_mean 0.002
_refine_ls_structure_factor_coef Fsqd
_refine_ls_weighting_details 'calc w=1/[\s^2^(Fo^2^)+(0.0434P)^2^+1.6967P] where P=(Fo^2^+2Fc^2^)/3'
_refine_ls_weighting_scheme calc
_refine_ls_wR_factor_ref 0.0904
_reflns_number_gt 3526
_reflns_number_total 4069
_reflns_threshold_expression >2\s(I)
_cod_data_source_file hp2002.cif
_cod_data_source_block I
_cod_database_code 2229690
_cod_database_fobs_code 2229690

loop_
_space_group_symop_operation_xyz
'x, y, z'
'-x, y+1/2, -z+1/2'
'-x, -y, -z'
'x, -y-1/2, z-1/2'

loop_
_atom_site_type_symbol
_atom_site_label
_atom_site_fract_x
_atom_site_fract_y
_atom_site_fract_z
_atom_site_U_iso_or_equiv
_atom_site_adp_type
_atom_site_calc_flag
_atom_site_refinement_flags
_atom_site_occupancy
_atom_site_disorder_assembly
_atom_site_disorder_group
C C1 0.3380(2) 0.29331(9) 0.6478(2) 0.0208(4) Uani d . 1 . .
H H1A 0.291 0.2854 0.7355 0.031 Uiso calc R 1 . .
H H1B 0.3066 0.3363 0.5995 0.031 Uiso calc R 1 . .
H H1C 0.4356 0.2959 0.6798 0.031 Uiso calc R 1 . .
C C1' 0.17467(19) -0.11113(9) 0.36846(19) 0.0178(3) Uani d . 1 . .
C C2 0.28858(19) -0.07158(9) 0.4658(2) 0.0190(3) Uani d . 1 . .
H H2 0.3777 -0.0837 0.4332 0.023 Uiso calc R 1 . .
C C2' 0.19981(19) -0.17979(9) 0.3254(2) 0.0196(3) Uani d . 1 . .
H H2' 0.2859 -0.1997 0.355 0.023 Uiso calc R 1 . .
C C3' 0.0952(2) -0.21918(9) 0.2369(2) 0.0213(4) Uani d . 1 . .
H H3' 0.1123 -0.265 0.2106 0.026 Uiso calc R 1 . .
C C3 0.29216(19) -0.08786(9) 0.6350(2) 0.0202(4) Uani d . 1 . .
H H3A 0.3106 -0.1371 0.6528 0.024 Uiso calc R 1 . .
H H3B 0.2034 -0.0771 0.6676 0.024 Uiso calc R 1 . .
C C4' -0.03356(19) -0.18914(10) 0.1893(2) 0.0219(4) Uani d . 1 . .
H H4' -0.1018 -0.2147 0.1301 0.026 Uiso calc R 1 . .
C C4 0.40480(18) -0.04451(8) 0.72666(19) 0.0167(3) Uani d . 1 . .
H H4A 0.4003 -0.0501 0.8354 0.02 Uiso calc R 1 . .
H H4B 0.4948 -0.0602 0.7056 0.02 Uiso calc R 1 . .
C C5 0.43124(17) 0.08604(9) 0.77979(19) 0.0159(3) Uani d . 1 . .
H H5 0.4782 0.0757 0.8759 0.019 Uiso calc R 1 . .
C C5' -0.05972(19) -0.11962(10) 0.2316(2) 0.0220(4) Uani d . 1 . .
H H5' -0.1454 -0.0995 0.2003 0.026 Uiso calc R 1 . .
C C6 0.41013(17) 0.15570(9) 0.73907(19) 0.0159(3) Uani d . 1 . .
H H6 0.4428 0.1912 0.8062 0.019 Uiso calc R 1 . .
C C6' 0.04282(19) -0.08107(9) 0.3203(2) 0.0197(3) Uani d . 1 . .
H H6' 0.0248 -0.0355 0.348 0.024 Uiso calc R 1 . .
C C7 0.33885(17) 0.17112(9) 0.59536(19) 0.0159(3) Uani d . 1 . .
C C7' 0.20844(19) -0.03456(9) 0.0866(2) 0.0210(2) Uani d . 1 . .
C C8 0.29047(18) 0.11775(9) 0.49617(19) 0.0176(3) Uani d . 1 . .
H H8 0.2422 0.1281 0.4007 0.021 Uiso calc R 1 . .
C C8' 0.26596(17) -0.16022(8) 0.02184(19) 0.0168(3) Uani d . 1 . .
C C9 0.31439(18) 0.04906(9) 0.53999(19) 0.0163(3) Uani d . 1 . .
C C9' 0.02989(18) -0.11148(9) -0.0765(2) 0.0185(3) Uani d . 1 . .
C C10 0.38501(17) 0.03117(8) 0.68272(19) 0.0148(3) Uani d . 1 . .
O O1 0.25988(15) 0.00078(6) 0.43410(14) 0.0232(3) Uani d . 1 . .
O O2 0.30939(14) 0.23734(6) 0.54184(14) 0.0210(3) Uani d . 1 . .
O O3 0.26044(13) 0.01758(6) 0.06402(15) 0.0210(2) Uani d . 1 . .
O O4 0.35317(13) -0.18513(7) -0.03763(15) 0.0218(3) Uani d . 1 . .
O O5 -0.02741(14) -0.10672(8) -0.19953(15) 0.0280(3) Uani d . 1 . .
Cr Cr1 0.12859(3) -0.120499(13) 0.11540(3) 0.01295(8) Uani d . 1 . .

loop_
_atom_site_aniso_label
_atom_site_aniso_U_11
_atom_site_aniso_U_22
_atom_site_aniso_U_33
_atom_site_aniso_U_12
_atom_site_aniso_U_13
_atom_site_aniso_U_23
C1 0.0271(9) 0.0133(8) 0.0223(9) -0.0016(6) 0.0046(7) -0.0035(6)
C1' 0.0238(9) 0.0148(8) 0.0143(8) -0.0025(6) 0.0010(6) 0.0018(6)
C2 0.0226(8) 0.0155(8) 0.0185(8) -0.0028(6) 0.0008(7) 0.0002(6)
C2' 0.0249(9) 0.0141(8) 0.0184(8) -0.0011(6) -0.0022(7) 0.0037(6)
C3' 0.0295(10) 0.0125(7) 0.0214(9) -0.0055(7) 0.0017(7) 0.0026(6)
C3 0.0240(9) 0.0170(8) 0.0189(8) -0.0025(7) 0.0007(7) 0.0026(6)
C4' 0.0204(9) 0.0238(9) 0.0215(8) -0.0092(7) 0.0030(7) 0.0029(7)
C4 0.0190(8) 0.0152(8) 0.0149(7) 0.0005(6) -0.0017(6) 0.0014(6)
C5 0.0134(7) 0.0194(8) 0.0145(7) -0.0003(6) -0.0003(6) 0.0010(6)
C5' 0.0157(8) 0.0282(9) 0.0231(9) -0.0005(7) 0.0062(7) 0.0040(7)
C6 0.0146(8) 0.0168(8) 0.0160(8) -0.0024(6) 0.0013(6) -0.0034(6)
C6' 0.0243(9) 0.0188(8) 0.0170(8) 0.0011(7) 0.0072(7) -0.0003(6)
C7 0.0168(8) 0.0143(7) 0.0169(8) 0.0001(6) 0.0029(6) 0.0005(6)
C7' 0.0240(5) 0.0159(4) 0.0236(5) -0.0015(4) 0.0056(4) 0.0004(4)
C8 0.0218(8) 0.0169(8) 0.0130(7) -0.0012(6) -0.0016(6) 0.0016(6)
C8' 0.0179(8) 0.0128(7) 0.0184(8) -0.0028(6) -0.0019(6) -0.0013(6)
C9 0.0215(8) 0.0140(7) 0.0134(7) -0.0029(6) 0.0019(6) -0.0017(6)
C9' 0.0143(8) 0.0202(8) 0.0213(8) 0.0005(6) 0.0036(6) -0.0005(6)
C10 0.0134(7) 0.0159(7) 0.0151(7) 0.0004(6) 0.0025(6) 0.0016(6)
O1 0.0419(8) 0.0117(6) 0.0135(6) -0.0046(5) -0.0057(5) 0.0009(4)
O2 0.0314(7) 0.0122(6) 0.0177(6) 0.0000(5) -0.0027(5) 0.0002(5)
O3 0.0240(5) 0.0159(4) 0.0236(5) -0.0015(4) 0.0056(4) 0.0004(4)
O4 0.0190(6) 0.0206(6) 0.0258(7) 0.0003(5) 0.0032(5) -0.0063(5)
O5 0.0236(7) 0.0394(8) 0.0195(7) 0.0032(6) -0.0032(5) 0.0001(6)
Cr1 0.01308(14) 0.01116(13) 0.01423(14) -0.00064(9) 0.00033(9) -0.00028(9)

loop_
_atom_type_symbol
_atom_type_description
_atom_type_scat_dispersion_real
_atom_type_scat_dispersion_imag
_atom_type_scat_source
C C 0.0033 0.0016 'International Tables Vol C Tables 4.2.6.8 and 6.1.1.4'
H H 0 0 'International Tables Vol C Tables 4.2.6.8 and 6.1.1.4'
O O 0.0106 0.006 'International Tables Vol C Tables 4.2.6.8 and 6.1.1.4'
Cr Cr 0.3209 0.6236 'International Tables Vol C Tables 4.2.6.8 and 6.1.1.4'

loop_
_geom_angle_atom_site_label_1
_geom_angle_atom_site_label_2
_geom_angle_atom_site_label_3
_geom_angle_site_symmetry_1
_geom_angle_site_symmetry_3
_geom_angle
_geom_angle_publ_flag
O2 C1 H1A . . 109.5 ?
O2 C1 H1B . . 109.5 ?
H1A C1 H1B . . 109.5 ?
O2 C1 H1C . . 109.5 ?
H1A C1 H1C . . 109.5 ?
H1B C1 H1C . . 109.5 ?
C2' C1' C6' . . 118.91(16) ?
C2' C1' C2 . . 118.79(16) ?
C6' C1' C2 . . 122.29(15) ?
C2' C1' Cr1 . . 70.86(10) ?
C6' C1' Cr1 . . 71.16(10) ?
C2 C1' Cr1 . . 130.16(12) ?
O1 C2 C1' . . 105.27(14) ?
O1 C2 C3 . . 111.62(14) ?
C1' C2 C3 . . 111.90(14) ?
O1 C2 H2 . . 109.3 ?
C1' C2 H2 . . 109.3 ?
C3 C2 H2 . . 109.3 ?
C1' C2' C3' . . 120.66(17) ?
C1' C2' Cr1 . . 72.24(10) ?
C3' C2' Cr1 . . 71.86(10) ?
C1' C2' H2' . . 119.7 ?
C3' C2' H2' . . 119.7 ?
Cr1 C2' H2' . . 128.5 ?
C4' C3' C2' . . 120.04(17) ?
C4' C3' Cr1 . . 71.75(10) ?
C2' C3' Cr1 . . 70.71(10) ?
C4' C3' H3' . . 120 ?
C2' C3' H3' . . 120 ?
Cr1 C3' H3' . . 130.1 ?
C2 C3 C4 . . 109.27(14) ?
C2 C3 H3A . . 109.8 ?
C4 C3 H3A . . 109.8 ?
C2 C3 H3B . . 109.8 ?
C4 C3 H3B . . 109.8 ?
H3A C3 H3B . . 108.3 ?
C3' C4' C5' . . 119.71(16) ?
C3' C4' Cr1 . . 71.57(10) ?
C5' C4' Cr1 . . 71.28(10) ?
C3' C4' H4' . . 120.1 ?
C5' C4' H4' . . 120.1 ?
Cr1 C4' H4' . . 129.4 ?
C10 C4 C3 . . 109.26(13) ?
C10 C4 H4A . . 109.8 ?
C3 C4 H4A . . 109.8 ?
C10 C4 H4B . . 109.8 ?
C3 C4 H4B . . 109.8 ?
H4A C4 H4B . . 108.3 ?
C6 C5 C10 . . 122.81(15) ?
C6 C5 H5 . . 118.6 ?
C10 C5 H5 . . 118.6 ?
C6' C5' C4' . . 120.25(17) ?
C6' C5' Cr1 . . 71.63(10) ?
C4' C5' Cr1 . . 71.51(10) ?
C6' C5' H5' . . 119.9 ?
C4' C5' H5' . . 119.9 ?
Cr1 C5' H5' . . 129.4 ?
C5 C6 C7 . . 118.50(15) ?
C5 C6 H6 . . 120.8 ?
C7 C6 H6 . . 120.8 ?
C5' C6' C1' . . 120.42(16) ?
C5' C6' Cr1 . . 71.62(10) ?
C1' C6' Cr1 . . 71.42(10) ?
C5' C6' H6' . . 119.8 ?
C1' C6' H6' . . 119.8 ?
Cr1 C6' H6' . . 129.6 ?
O2 C7 C8 . . 115.32(14) ?
O2 C7 C6 . . 124.44(15) ?
C8 C7 C6 . . 120.24(15) ?
O3 C7' Cr1 . . 177.22(16) ?
C9 C8 C7 . . 119.69(15) ?
C9 C8 H8 . . 120.2 ?
C7 C8 H8 . . 120.2 ?
O4 C8' Cr1 . . 179.72(16) ?
O1 C9 C8 . . 114.63(14) ?
O1 C9 C10 . . 123.27(15) ?
C8 C9 C10 . . 122.07(15) ?
O5 C9' Cr1 . . 177.22(16) ?
C5 C10 C9 . . 116.69(15) ?
C5 C10 C4 . . 123.31(15) ?
C9 C10 C4 . . 119.97(15) ?
C9 O1 C2 . . 118.15(13) ?
C7 O2 C1 . . 117.25(13) ?
C8' Cr1 C9' . . 87.31(8) ?
C8' Cr1 C7' . . 87.84(8) ?
C9' Cr1 C7' . . 88.31(8) ?
C8' Cr1 C2' . . 89.59(7) ?
C9' Cr1 C2' . . 152.67(7) ?
C7' Cr1 C2' . . 118.72(7) ?
C8' Cr1 C5' . . 155.74(7) ?
C9' Cr1 C5' . . 93.20(7) ?
C7' Cr1 C5' . . 116.42(8) ?
C2' Cr1 C5' . . 78.89(7) ?
C8' Cr1 C6' . . 152.24(7) ?
C9' Cr1 C6' . . 120.40(7) ?
C7' Cr1 C6' . . 91.05(7) ?
C2' Cr1 C6' . . 66.76(7) ?
C5' Cr1 C6' . . 36.75(7) ?
C8' Cr1 C3' . . 91.40(7) ?
C9' Cr1 C3' . . 115.48(7) ?
C7' Cr1 C3' . . 156.15(8) ?
C2' Cr1 C3' . . 37.43(6) ?
C5' Cr1 C3' . . 66.50(7) ?
C6' Cr1 C3' . . 78.69(7) ?
C8' Cr1 C1' . . 114.87(7) ?
C9' Cr1 C1' . . 157.81(7) ?
C7' Cr1 C1' . . 91.79(7) ?
C2' Cr1 C1' . . 36.90(6) ?
C5' Cr1 C1' . . 66.97(7) ?
C6' Cr1 C1' . . 37.42(7) ?
C3' Cr1 C1' . . 66.98(6) ?
C8' Cr1 C4' . . 118.55(7) ?
C9' Cr1 C4' . . 90.93(7) ?
C7' Cr1 C4' . . 153.54(8) ?
C2' Cr1 C4' . . 66.91(7) ?
C5' Cr1 C4' . . 37.21(7) ?
C6' Cr1 C4' . . 66.71(7) ?
C3' Cr1 C4' . . 36.68(7) ?
C1' Cr1 C4' . . 79.24(7) ?

loop_
_geom_bond_atom_site_label_1
_geom_bond_atom_site_label_2
_geom_bond_site_symmetry_2
_geom_bond_distance
_geom_bond_publ_flag
C1 O2 . 1.426(2) ?
C1 H1A . 0.96 ?
C1 H1B . 0.96 ?
C1 H1C . 0.96 ?
C1' C2' . 1.401(2) ?
C1' C6' . 1.424(3) ?
C1' C2 . 1.517(2) ?
C1' Cr1 . 2.2221(17) ?
C2 O1 . 1.436(2) ?
C2 C3 . 1.518(2) ?
C2 H2 . 0.98 ?
C2' C3' . 1.419(2) ?
C2' Cr1 . 2.2044(17) ?
C2' H2' . 0.93 ?
C3' C4' . 1.397(3) ?
C3' Cr1 . 2.2194(17) ?
C3' H3' . 0.93 ?
C3 C4 . 1.524(2) ?
C3 H3A . 0.97 ?
C3 H3B . 0.97 ?
C4' C5' . 1.417(3) ?
C4' Cr1 . 2.2216(17) ?
C4' H4' . 0.93 ?
C4 C10 . 1.508(2) ?
C4 H4A . 0.97 ?
C4 H4B . 0.97 ?
C5 C6 . 1.392(2) ?
C5 C10 . 1.393(2) ?
C5 H5 . 0.93 ?
C5' C6' . 1.399(3) ?
C5' Cr1 . 2.2187(18) ?
C5' H5' . 0.93 ?
C6 C7 . 1.394(2) ?
C6 H6 . 0.93 ?
C6' Cr1 . 2.2188(17) ?
C6' H6' . 0.93 ?
C7 O2 . 1.372(2) ?
C7 C8 . 1.388(2) ?
C7' O3 . 1.151(2) ?
C7' Cr1 . 1.8552(18) ?
C8 C9 . 1.384(2) ?
C8 H8 . 0.93 ?
C8' O4 . 1.160(2) ?
C8' Cr1 . 1.8300(18) ?
C9 O1 . 1.3716(19) ?
C9 C10 . 1.395(2) ?
C9' O5 . 1.156(2) ?
C9' Cr1 . 1.8413(18) ?

loop_
_geom_hbond_atom_site_label_D
_geom_hbond_atom_site_label_H
_geom_hbond_atom_site_label_A
_geom_hbond_site_symmetry_A
_geom_hbond_distance_DH
_geom_hbond_distance_HA
_geom_hbond_distance_DA
_geom_hbond_angle_DHA
C4' H4' O2 2_545 0.93 2.54 3.459(2) 169
C2' H2' O4 4_556 0.93 2.46 3.153(2) 132
C1 H1C O4 2_655 0.96 2.57 3.314(2) 134
